data_7700931
loop_
_publ_author_name
'Biswas, Soumava'
'Mandal, Leena'
'Shen, Yongbing'
'Yamashita, Masahiro'

_publ_section_title
;
 Exploration of SMM behavior of Ln<sub>2</sub> complexes derived from
 thianaphthene-2-carboxylic acid.
;
_journal_issue 37
_journal_name_full 'Dalton transactions (Cambridge, England : 2003)'
_journal_page_first 14096
_journal_page_last 14102
_journal_paper_doi 10.1039/c9dt01984g
_journal_volume 48
_journal_year 2019
_chemical_formula_sum 'C60 H48 N2 O16 S6 Tb2'
_chemical_formula_weight 1563.20
_space_group_crystal_system monoclinic
_space_group_IT_number 14
_space_group_name_Hall '-P 2ybc'
_space_group_name_H-M_alt 'P 1 21/c 1'
_symmetry_space_group_name_Hall '-P 2ybc'
_symmetry_space_group_name_H-M 'P 1 21/c 1'
_atom_sites_solution_hydrogens mixed
_audit_creation_method SHELXL-2014/7
_audit_update_record
;
2019-05-08 deposited with the CCDC.    2019-08-26 downloaded from the CCDC.
;
_cell_angle_alpha 90
_cell_angle_beta 106.742(4)
_cell_angle_gamma 90
_cell_formula_units_Z 2
_cell_length_a 8.656(3)
_cell_length_b 25.176(8)
_cell_length_c 14.150(5)
_cell_measurement_reflns_used 7363
_cell_measurement_temperature 120(2)
_cell_measurement_theta_max 27.4700
_cell_measurement_theta_min 3.1137
_cell_volume 2952.9(17)
_computing_cell_refinement 'CrystalClear (Rigaku Inc., 2008)'
_computing_data_collection 'CrystalClear (Rigaku Inc., 2008)'
_computing_data_reduction 'CrystalClear (Rigaku Inc., 2008), SORTAV (Blessing, 1995)'
_computing_structure_refinement 'SHELXL-2014/7 (Sheldrick, 2014)'
_computing_structure_solution 'SIR92 (Altomare et al, 1994)'
_diffrn_ambient_temperature 120(2)
_diffrn_measured_fraction_theta_full 0.979
_diffrn_measured_fraction_theta_max 0.970
_diffrn_measurement_device_type 'Rigaku Saturn 724+'
_diffrn_radiation_type MoK\a
_diffrn_radiation_wavelength 0.71073
_diffrn_reflns_av_R_equivalents 0.0460
_diffrn_reflns_av_unetI/netI 0.1010
_diffrn_reflns_Laue_measured_fraction_full 0.979
_diffrn_reflns_Laue_measured_fraction_max 0.970
_diffrn_reflns_limit_h_max 11
_diffrn_reflns_limit_h_min -10
_diffrn_reflns_limit_k_max 32
_diffrn_reflns_limit_k_min -31
_diffrn_reflns_limit_l_max 18
_diffrn_reflns_limit_l_min -8
_diffrn_reflns_number 11580
_diffrn_reflns_point_group_measured_fraction_full 0.979
_diffrn_reflns_point_group_measured_fraction_max 0.970
_diffrn_reflns_theta_full 25.242
_diffrn_reflns_theta_max 27.459
_diffrn_reflns_theta_min 4.041
_exptl_absorpt_coefficient_mu 2.660
_exptl_absorpt_correction_T_max 1.0000
_exptl_absorpt_correction_T_min 0.7269
_exptl_absorpt_correction_type multi-scan
_exptl_absorpt_process_details '(Higashi, 1995)'
_exptl_crystal_colour White
_exptl_crystal_density_diffrn 1.758
_exptl_crystal_description Block
_exptl_crystal_F_000 1552
_exptl_crystal_size_max 0.200
_exptl_crystal_size_mid 0.150
_exptl_crystal_size_min 0.100
_refine_diff_density_max 5.932
_refine_diff_density_min -2.098
_refine_diff_density_rms 0.257
_refine_ls_extinction_method none
_refine_ls_goodness_of_fit_ref 1.131
_refine_ls_hydrogen_treatment mixed
_refine_ls_matrix_type full
_refine_ls_number_parameters 390
_refine_ls_number_reflns 6572
_refine_ls_number_restraints 4
_refine_ls_restrained_S_all 1.147
_refine_ls_R_factor_all 0.1114
_refine_ls_R_factor_gt 0.0765
_refine_ls_shift/su_max 0.002
_refine_ls_shift/su_mean 0.000
_refine_ls_structure_factor_coef Fsqd
_refine_ls_weighting_details 'w=1/[\s^2^(Fo^2^)+(0.0500P)^2^+38.0000P] where P=(Fo^2^+2Fc^2^)/3'
_refine_ls_weighting_scheme calc
_refine_ls_wR_factor_gt 0.1586
_refine_ls_wR_factor_ref 0.1813
_reflns_Friedel_coverage 0.000
_reflns_number_gt 4565
_reflns_number_total 6572
_reflns_threshold_expression 'I > 2\s(I)'
_cod_data_source_file c9dt01984g2.cif
_cod_data_source_block 2
_cod_depositor_comments
;
The following automatic conversions were performed:

'_exptl_absorpt_correction_type' value 'Multi-scan' changed to
'multi-scan' according to
/home/data/users/saulius/crontab/automatic-downloads/rss-feeds/RSC/lib/dictionaries/cif_core.dic
dictionary named 'cif_core.dic' version 2.4.2 from 2011-04-26.

Automatic conversion script
Id: cif_fix_values 4973 2017-02-22 13:04:09Z antanas 

 Adding full bibliography for 7700930--7700932.cif.
;
_cod_database_code 7700931
_shelx_shelxl_version_number 2014/7
_shelx_space_group_comment
;
The symmetry employed for this shelxl refinement is uniquely defined
by the following loop, which should always be used as a source of
symmetry information in preference to the above space-group names.
They are only intended as comments.
;
_shelx_estimated_absorpt_t_min 0.618
_shelx_estimated_absorpt_t_max 0.777

loop_
_space_group_symop_operation_xyz
'x, y, z'
'-x, y+1/2, -z+1/2'
'-x, -y, -z'
'x, -y-1/2, z-1/2'

loop_
_atom_site_label
_atom_site_type_symbol
_atom_site_fract_x
_atom_site_fract_y
_atom_site_fract_z
_atom_site_U_iso_or_equiv
_atom_site_adp_type
_atom_site_occupancy
_atom_site_site_symmetry_order
_atom_site_calc_flag
_atom_site_refinement_flags_posn
_atom_site_refinement_flags_adp
_atom_site_refinement_flags_occupancy
_atom_site_disorder_assembly
_atom_site_disorder_group
C1 C 0.7955(12) 0.9326(4) 0.3089(7) 0.022(2) Uani 1 1 d . . . . .
C2 C 0.8691(12) 0.8891(4) 0.2651(7) 0.021(2) Uani 1 1 d . . . . .
C3 C 1.0266(13) 0.8660(4) 0.3079(8) 0.024(2) Uani 1 1 d . . . . .
H3 H 1.1001 0.8744 0.3701 0.029 Uiso 1 1 calc R U . . .
C4 C 1.0508(12) 0.8267(4) 0.2353(8) 0.025(2) Uani 1 1 d . . . . .
C5 C 1.1918(13) 0.7981(5) 0.2422(9) 0.035(3) Uani 1 1 d . . . . .
H5 H 1.2818 0.8013 0.2993 0.042 Uiso 1 1 calc R U . . .
C6 C 1.1999(15) 0.7651(5) 0.1650(9) 0.041(3) Uani 1 1 d . . . . .
H6 H 1.2957 0.7457 0.1692 0.049 Uiso 1 1 calc R U . . .
C7 C 1.0658(14) 0.7604(5) 0.0804(10) 0.038(3) Uani 1 1 d . . . . .
H7 H 1.0727 0.7374 0.0286 0.046 Uiso 1 1 calc R U . . .
C8 C 0.9234(14) 0.7887(5) 0.0710(8) 0.034(3) Uani 1 1 d . . . . .
H8 H 0.8339 0.7854 0.0136 0.040 Uiso 1 1 calc R U . . .
C9 C 0.9171(12) 0.8221(4) 0.1492(8) 0.023(2) Uani 1 1 d . . . . .
C10 C 0.3379(13) 1.0270(4) 0.2380(7) 0.024(2) Uani 1 1 d . . . . .
C11 C 0.1699(11) 1.0360(4) 0.1690(7) 0.021(2) Uani 1 1 d D . . . .
C12 C 0.0166(10) 1.0158(4) 0.1919(7) 0.0132(11) Uani 0.85 1 d D . P . .
H12 H 0.0050 1.0344 0.2520 0.016 Uiso 0.85 1 calc R U P . .
C13 C -0.1038(9) 1.0396(4) 0.1002(6) 0.0132(11) Uani 1 1 d D . . . .
C14 C -0.2785(10) 1.0349(4) 0.0792(6) 0.0132(11) Uani 1 1 d . . . . .
H14 H -0.3009 1.0577 0.1315 0.016 Uiso 1 1 calc R U . . .
C15 C -0.3799(13) 1.0561(4) -0.0060(8) 0.030(2) Uani 1 1 d . . . . .
H15 H -0.4935 1.0541 -0.0178 0.036 Uiso 1 1 calc R U . . .
C16 C -0.3151(14) 1.0808(5) -0.0756(8) 0.036(3) Uani 1 1 d . . . . .
H16 H -0.3862 1.0940 -0.1353 0.043 Uiso 1 1 calc R U . . .
C17 C -0.1485(12) 1.0863(4) -0.0587(8) 0.026(2) Uani 1 1 d . . . . .
H17 H -0.1060 1.1037 -0.1053 0.032 Uiso 1 1 calc R U . . .
C18 C -0.0470(12) 1.0656(4) 0.0281(7) 0.023(2) Uani 1 1 d . . . . .
C19 C 0.5170(12) 0.9012(4) 0.5073(7) 0.023(2) Uani 1 1 d . . . . .
C20 C 0.5269(13) 0.8476(4) 0.4682(8) 0.027(2) Uani 1 1 d . . . . .
C21 C 0.5967(12) 0.8346(4) 0.3887(8) 0.025(2) Uani 1 1 d . . . . .
H21 H 0.6412 0.8582 0.3511 0.031 Uiso 1 1 calc R U . . .
C22 C 0.5816(12) 0.7748(4) 0.3803(8) 0.028(2) Uani 1 1 d . . . . .
C23 C 0.6273(15) 0.7422(5) 0.3128(9) 0.040(3) Uani 1 1 d . . . . .
H23 H 0.6766 0.7576 0.2674 0.048 Uiso 1 1 calc R U . . .
C24 C 0.6016(15) 0.6880(5) 0.3115(9) 0.040(3) Uani 1 1 d . . . . .
H24 H 0.6300 0.6667 0.2637 0.048 Uiso 1 1 calc R U . . .
C25 C 0.5356(15) 0.6648(5) 0.3784(10) 0.042(3) Uani 1 1 d . . . . .
H25 H 0.5229 0.6273 0.3783 0.051 Uiso 1 1 calc R U . . .
C26 C 0.4862(13) 0.6958(5) 0.4475(9) 0.033(3) Uani 1 1 d . . . . .
H26 H 0.4375 0.6802 0.4930 0.039 Uiso 1 1 calc R U . . .
C27 C 0.5120(12) 0.7506(5) 0.4461(7) 0.027(2) Uani 1 1 d . . . . .
C28 C 0.8245(12) 1.1020(4) 0.2906(7) 0.023(2) Uani 1 1 d . . . . .
H28 H 0.7301 1.1081 0.2374 0.028 Uiso 1 1 calc R U . . .
C29 C 0.9601(15) 1.1677(5) 0.2142(9) 0.037(3) Uani 1 1 d . . . . .
H29A H 1.0375 1.1538 0.1817 0.055 Uiso 1 1 calc R U . . .
H29B H 0.9940 1.2032 0.2405 0.055 Uiso 1 1 calc R U . . .
H29C H 0.8530 1.1698 0.1662 0.055 Uiso 1 1 calc R U . . .
C30 C 1.1016(13) 1.1238(5) 0.3741(8) 0.032(3) Uani 1 1 d . . . . .
H30A H 1.0784 1.1033 0.4272 0.047 Uiso 1 1 calc R U . . .
H30B H 1.1473 1.1583 0.3999 0.047 Uiso 1 1 calc R U . . .
H30C H 1.1791 1.1044 0.3485 0.047 Uiso 1 1 calc R U . . .
C12A C -0.107(6) 0.990(2) 0.154(4) 0.0132(11) Uani 0.15 1 d . . P . .
H12A H -0.0892 0.9577 0.1183 0.016 Uiso 0.15 1 calc R U P . .
H8A H 0.801(13) 1.013(4) 0.596(4) 0.02(3) Uiso 1 1 d D . . . .
H8B H 0.895(5) 1.030(5) 0.548(10) 0.04(4) Uiso 1 1 d D . . . .
N1 N 0.9537(10) 1.1320(3) 0.2954(6) 0.0211(18) Uani 1 1 d . . . . .
O1 O 0.8692(8) 0.9527(3) 0.3905(5) 0.0235(15) Uani 1 1 d . . . . .
O2 O 0.6542(8) 0.9470(3) 0.2623(5) 0.0265(16) Uani 1 1 d . . . . .
O3 O 0.3448(7) 0.9992(3) 0.3154(5) 0.0213(15) Uani 1 1 d . . . . .
O4 O 0.4607(7) 1.0461(3) 0.2230(5) 0.0210(15) Uani 1 1 d . . . . .
O5 O 0.5608(9) 0.9409(3) 0.4672(5) 0.0306(18) Uani 1 1 d . . . . .
O6 O 0.8199(8) 1.0671(3) 0.3506(5) 0.0250(16) Uani 1 1 d . . . . .
O7 O 0.5443(8) 1.0951(3) 0.4213(5) 0.0264(16) Uani 1 1 d . . . . .
O8 O 0.8029(9) 1.0259(3) 0.5455(5) 0.0242(16) Uani 1 1 d D . . . .
S1 S 0.7592(3) 0.86388(12) 0.1511(2) 0.0305(6) Uani 1 1 d . . . A 4
S2 S 0.1583(4) 1.06980(15) 0.0607(2) 0.0467(8) Uani 1 1 d . . . . .
S3 S 0.4602(4) 0.79467(13) 0.5261(2) 0.0383(7) Uani 1 1 d . . . B 4
Tb1 Tb 0.63034(5) 1.01071(2) 0.38386(3) 0.01789(15) Uani 1 1 d . . . C 4

loop_
_atom_site_aniso_label
_atom_site_aniso_U_11
_atom_site_aniso_U_22
_atom_site_aniso_U_33
_atom_site_aniso_U_23
_atom_site_aniso_U_13
_atom_site_aniso_U_12
C1 0.018(5) 0.029(6) 0.019(5) 0.005(4) 0.006(4) -0.001(4)
C2 0.021(5) 0.025(5) 0.011(4) 0.000(4) -0.004(4) -0.003(4)
C3 0.028(6) 0.014(5) 0.038(6) -0.013(4) 0.023(5) -0.004(4)
C4 0.019(5) 0.031(6) 0.021(5) 0.006(4) -0.001(4) 0.000(4)
C5 0.024(6) 0.043(7) 0.033(6) 0.006(5) -0.001(5) 0.018(5)
C6 0.032(7) 0.051(8) 0.040(7) 0.000(6) 0.012(6) 0.011(6)
C7 0.034(7) 0.039(7) 0.047(8) -0.013(6) 0.021(6) -0.001(6)
C8 0.027(6) 0.054(8) 0.018(5) -0.006(5) 0.004(4) -0.010(5)
C9 0.019(5) 0.022(5) 0.026(5) 0.000(4) 0.004(4) 0.000(4)
C10 0.026(5) 0.027(5) 0.016(5) 0.001(4) 0.003(4) 0.001(4)
C11 0.014(5) 0.031(6) 0.014(5) -0.001(4) -0.001(4) -0.001(4)
C12 0.003(2) 0.024(3) 0.011(3) -0.012(2) -0.0003(18) 0.002(2)
C13 0.003(2) 0.024(3) 0.011(3) -0.012(2) -0.0003(18) 0.002(2)
C14 0.003(2) 0.024(3) 0.011(3) -0.012(2) -0.0003(18) 0.002(2)
C15 0.020(5) 0.032(6) 0.037(6) -0.003(5) 0.004(5) 0.000(5)
C16 0.039(7) 0.036(6) 0.020(5) -0.002(5) -0.010(5) 0.013(5)
C17 0.020(5) 0.027(6) 0.029(6) 0.001(4) 0.002(4) -0.009(4)
C18 0.022(5) 0.027(6) 0.023(5) -0.006(4) 0.009(4) -0.002(4)
C19 0.018(5) 0.027(6) 0.018(5) 0.000(4) -0.002(4) 0.001(4)
C20 0.023(5) 0.033(6) 0.023(5) 0.009(4) 0.002(4) 0.000(5)
C21 0.019(5) 0.019(5) 0.029(5) -0.015(4) -0.008(4) 0.011(4)
C22 0.017(5) 0.035(6) 0.025(5) -0.002(4) -0.003(4) 0.000(5)
C23 0.034(7) 0.055(8) 0.027(6) -0.001(5) 0.005(5) 0.009(6)
C24 0.038(7) 0.048(8) 0.028(6) -0.018(5) 0.000(5) -0.007(6)
C25 0.035(7) 0.032(7) 0.042(7) -0.006(5) -0.017(6) 0.004(6)
C26 0.020(5) 0.035(6) 0.035(6) 0.013(5) -0.005(5) 0.003(5)
C27 0.017(5) 0.046(7) 0.016(5) 0.004(4) 0.001(4) 0.004(5)
C28 0.015(5) 0.032(6) 0.021(5) -0.001(4) 0.000(4) 0.002(4)
C29 0.038(7) 0.040(7) 0.032(6) 0.008(5) 0.010(5) -0.001(6)
C30 0.025(6) 0.038(7) 0.028(6) 0.004(5) 0.003(5) -0.008(5)
C12A 0.003(2) 0.024(3) 0.011(3) -0.012(2) -0.0003(18) 0.002(2)
N1 0.019(4) 0.024(4) 0.022(4) 0.003(3) 0.007(3) -0.002(4)
O1 0.016(3) 0.034(4) 0.016(3) -0.007(3) -0.004(3) 0.004(3)
O2 0.016(3) 0.038(4) 0.022(4) -0.001(3) 0.000(3) 0.007(3)
O3 0.013(3) 0.033(4) 0.014(3) 0.007(3) -0.001(2) -0.002(3)
O4 0.011(3) 0.031(4) 0.018(3) 0.000(3) -0.001(3) -0.001(3)
O5 0.038(4) 0.028(4) 0.023(4) 0.011(3) 0.004(3) -0.011(3)
O6 0.019(4) 0.034(4) 0.022(4) 0.000(3) 0.005(3) -0.004(3)
O7 0.026(4) 0.039(4) 0.015(3) -0.002(3) 0.007(3) -0.001(3)
O8 0.018(4) 0.043(5) 0.011(3) -0.006(3) 0.003(3) -0.008(3)
S1 0.0239(14) 0.0417(16) 0.0237(13) -0.0054(11) 0.0034(11) 0.0022(12)
S2 0.0396(19) 0.061(2) 0.0321(17) -0.0002(15) -0.0014(14) 0.0025(16)
S3 0.0415(18) 0.0448(18) 0.0290(15) -0.0009(13) 0.0109(13) -0.0015(15)
Tb1 0.0152(2) 0.0215(3) 0.0155(2) 0.00030(19) 0.00200(16) -0.0002(2)

loop_
_atom_type_symbol
_atom_type_description
_atom_type_scat_dispersion_real
_atom_type_scat_dispersion_imag
_atom_type_scat_source
C C 0.0033 0.0016 'International Tables Vol C Tables 4.2.6.8 and 6.1.1.4'
H H 0.0000 0.0000 'International Tables Vol C Tables 4.2.6.8 and 6.1.1.4'
O O 0.0106 0.0060 'International Tables Vol C Tables 4.2.6.8 and 6.1.1.4'
S S 0.1246 0.1234 'International Tables Vol C Tables 4.2.6.8 and 6.1.1.4'
Tb Tb -0.1723 4.1537 'International Tables Vol C Tables 4.2.6.8 and 6.1.1.4'
N N 0.0061 0.0033 'International Tables Vol C Tables 4.2.6.8 and 6.1.1.4'

loop_
_geom_angle_atom_site_label_1
_geom_angle_atom_site_label_2
_geom_angle_atom_site_label_3
_geom_angle
_geom_angle_site_symmetry_1
_geom_angle_site_symmetry_3
O1 C1 O2 121.6(9) . .
O1 C1 C2 121.0(9) . .
O2 C1 C2 117.3(9) . .
O1 C1 Tb1 63.2(5) . .
O2 C1 Tb1 58.4(5) . .
C2 C1 Tb1 175.0(7) . .
C3 C2 C1 125.9(8) . .
C3 C2 S1 116.1(7) . .
C1 C2 S1 118.0(7) . .
C2 C3 C4 106.4(9) . .
C2 C3 H3 126.8 . .
C4 C3 H3 126.8 . .
C5 C4 C9 119.8(10) . .
C5 C4 C3 126.2(10) . .
C9 C4 C3 113.8(9) . .
C6 C5 C4 119.6(11) . .
C6 C5 H5 120.2 . .
C4 C5 H5 120.2 . .
C5 C6 C7 120.1(11) . .
C5 C6 H6 120.0 . .
C7 C6 H6 120.0 . .
C8 C7 C6 121.7(11) . .
C8 C7 H7 119.1 . .
C6 C7 H7 119.1 . .
C7 C8 C9 117.6(10) . .
C7 C8 H8 121.2 . .
C9 C8 H8 121.2 . .
C8 C9 C4 121.1(10) . .
C8 C9 S1 125.9(8) . .
C4 C9 S1 112.9(8) . .
O4 C10 O3 121.6(9) . .
O4 C10 C11 122.9(9) . .
O3 C10 C11 115.4(9) . .
O4 C10 Tb1 62.9(5) . .
O3 C10 Tb1 58.8(5) . .
C11 C10 Tb1 173.0(7) . .
C10 C11 C12 122.7(8) . .
C10 C11 S2 116.3(7) . .
C12 C11 S2 121.0(7) . .
C12A C12 C13 63(3) . .
C12A C12 C11 141(3) . .
C13 C12 C11 96.4(7) . .
C12A C12 H12 109.1 . .
C13 C12 H12 109.1 . .
C11 C12 H12 109.1 . .
C18 C13 C12A 146(2) . .
C18 C13 C14 116.4(8) . .
C12A C13 C14 82(2) . .
C18 C13 C12 119.9(8) . .
C12A C13 C12 48(2) . .
C14 C13 C12 123.6(8) . .
C15 C14 C13 120.6(9) . .
C15 C14 C12A 155.0(18) . .
C13 C14 C12A 48.8(18) . .
C15 C14 H14 102.3 . .
C13 C14 H14 102.3 . .
C12A C14 H14 102.3 . .
C14 C15 C16 120.0(10) . .
C14 C15 H15 120.0 . .
C16 C15 H15 120.0 . .
C17 C16 C15 121.5(10) . .
C17 C16 H16 119.3 . .
C15 C16 H16 119.3 . .
C18 C17 C16 118.2(10) . .
C18 C17 H17 120.9 . .
C16 C17 H17 120.9 . .
C17 C18 C13 123.3(9) . .
C17 C18 S2 124.1(8) . .
C13 C18 S2 112.6(7) . .
O5 C19 O7 123.3(10) . 3_676
O5 C19 C20 120.0(10) . .
O7 C19 C20 116.6(9) 3_676 .
C21 C20 C19 125.3(10) . .
C21 C20 S3 117.2(8) . .
C19 C20 S3 117.4(8) . .
C20 C21 C22 103.8(10) . .
C20 C21 H21 128.1 . .
C22 C21 H21 128.1 . .
C27 C22 C23 117.7(11) . .
C27 C22 C21 115.3(10) . .
C23 C22 C21 127.0(11) . .
C24 C23 C22 120.8(12) . .
C24 C23 H23 119.6 . .
C22 C23 H23 119.6 . .
C25 C24 C23 120.6(12) . .
C25 C24 H24 119.7 . .
C23 C24 H24 119.7 . .
C24 C25 C26 120.9(11) . .
C24 C25 H25 119.6 . .
C26 C25 H25 119.6 . .
C27 C26 C25 117.0(11) . .
C27 C26 H26 121.5 . .
C25 C26 H26 121.5 . .
C22 C27 C26 123.0(10) . .
C22 C27 S3 113.7(9) . .
C26 C27 S3 123.3(9) . .
O6 C28 N1 124.1(9) . .
O6 C28 H28 117.9 . .
N1 C28 H28 117.9 . .
N1 C29 H29A 109.5 . .
N1 C29 H29B 109.5 . .
H29A C29 H29B 109.5 . .
N1 C29 H29C 109.5 . .
H29A C29 H29C 109.5 . .
H29B C29 H29C 109.5 . .
N1 C30 H30A 109.5 . .
N1 C30 H30B 109.5 . .
H30A C30 H30B 109.5 . .
N1 C30 H30C 109.5 . .
H30A C30 H30C 109.5 . .
H30B C30 H30C 109.5 . .
C12 C12A C13 69(3) . .
C12 C12A C14 112(4) . .
C13 C12A C14 49.0(18) . .
C12 C12A H12A 114.2 . .
C13 C12A H12A 114.2 . .
C14 C12A H12A 114.2 . .
C28 N1 C30 120.1(9) . .
C28 N1 C29 121.6(9) . .
C30 N1 C29 117.6(9) . .
C1 O1 Tb1 90.3(6) . .
C1 O2 Tb1 95.0(6) . .
C10 O3 Tb1 93.9(6) . .
C10 O4 Tb1 90.8(6) . .
C19 O5 Tb1 176.0(7) . .
C28 O6 Tb1 138.0(7) . .
C19 O7 Tb1 118.3(7) 3_676 .
Tb1 O8 H8A 129(8) . .
Tb1 O8 H8B 114(10) . .
H8A O8 H8B 107(10) . .
C9 S1 C2 90.7(5) . .
C18 S2 C11 90.0(5) . .
C27 S3 C20 90.0(5) . .
O5 Tb1 O6 151.7(3) . .
O5 Tb1 O7 115.4(3) . .
O6 Tb1 O7 77.4(2) . .
O5 Tb1 O8 79.3(3) . .
O6 Tb1 O8 79.1(3) . .
O7 Tb1 O8 77.9(3) . .
O5 Tb1 O3 73.9(2) . .
O6 Tb1 O3 134.4(2) . .
O7 Tb1 O3 81.0(2) . .
O8 Tb1 O3 134.2(2) . .
O5 Tb1 O2 86.9(3) . .
O6 Tb1 O2 92.9(2) . .
O7 Tb1 O2 149.2(2) . .
O8 Tb1 O2 129.5(2) . .
O3 Tb1 O2 85.5(2) . .
O5 Tb1 O4 124.9(2) . .
O6 Tb1 O4 82.0(2) . .
O7 Tb1 O4 75.1(2) . .
O8 Tb1 O4 149.7(3) . .
O3 Tb1 O4 53.6(2) . .
O2 Tb1 O4 74.6(2) . .
O5 Tb1 O1 82.5(3) . .
O6 Tb1 O1 75.0(2) . .
O7 Tb1 O1 145.5(2) . .
O8 Tb1 O1 77.0(2) . .
O3 Tb1 O1 133.4(2) . .
O2 Tb1 O1 53.1(2) . .
O4 Tb1 O1 120.3(2) . .
O5 Tb1 C10 100.2(3) . .
O6 Tb1 C10 107.6(3) . .
O7 Tb1 C10 75.9(3) . .
O8 Tb1 C10 150.6(3) . .
O3 Tb1 C10 27.3(3) . .
O2 Tb1 C10 79.4(3) . .
O4 Tb1 C10 26.3(3) . .
O1 Tb1 C10 132.3(3) . .
O5 Tb1 C1 84.0(3) . .
O6 Tb1 C1 83.4(3) . .
O7 Tb1 C1 160.2(3) . .
O8 Tb1 C1 103.2(3) . .
O3 Tb1 C1 109.9(3) . .
O2 Tb1 C1 26.6(3) . .
O4 Tb1 C1 97.8(3) . .
O1 Tb1 C1 26.5(2) . .
C10 Tb1 C1 105.9(3) . .

loop_
_geom_bond_atom_site_label_1
_geom_bond_atom_site_label_2
_geom_bond_distance
_geom_bond_site_symmetry_2
C1 O1 1.254(12) .
C1 O2 1.264(12) .
C1 C2 1.490(14) .
C1 Tb1 2.813(10) .
C2 C3 1.444(14) .
C2 S1 1.739(9) .
C3 C4 1.484(14) .
C3 H3 0.9500 .
C4 C5 1.396(15) .
C4 C9 1.422(14) .
C5 C6 1.391(17) .
C5 H5 0.9500 .
C6 C7 1.412(17) .
C6 H6 0.9500 .
C7 C8 1.397(16) .
C7 H7 0.9500 .
C8 C9 1.405(15) .
C8 H8 0.9500 .
C9 S1 1.730(10) .
C10 O4 1.239(12) .
C10 O3 1.288(11) .
C10 C11 1.517(13) .
C10 Tb1 2.798(10) .
C11 C12 1.539(11) .
C11 S2 1.730(10) .
C12 C12A 1.23(6) .
C12 C13 1.532(11) .
C12 H12 1.0000 .
C13 C18 1.415(13) .
C13 C12A 1.46(6) .
C13 C14 1.459(11) .
C14 C15 1.378(14) .
C14 C12A 1.92(6) .
C14 H14 1.0000 .
C15 C16 1.410(16) .
C15 H15 0.9500 .
C16 C17 1.399(15) .
C16 H16 0.9500 .
C17 C18 1.390(14) .
C17 H17 0.9500 .
C18 S2 1.706(11) .
C19 O5 1.259(12) .
C19 O7 1.273(12) 3_676
C19 C20 1.471(15) .
C20 C21 1.458(15) .
C20 S3 1.748(11) .
C21 C22 1.514(15) .
C21 H21 0.9500 .
C22 C27 1.387(15) .
C22 C23 1.399(16) .
C23 C24 1.382(17) .
C23 H23 0.9500 .
C24 C25 1.370(18) .
C24 H24 0.9500 .
C25 C26 1.411(17) .
C25 H25 0.9500 .
C26 C27 1.399(16) .
C26 H26 0.9500 .
C27 S3 1.733(11) .
C28 O6 1.231(12) .
C28 N1 1.334(13) .
C28 H28 0.9500 .
C29 N1 1.473(13) .
C29 H29A 0.9800 .
C29 H29B 0.9800 .
C29 H29C 0.9800 .
C30 N1 1.449(13) .
C30 H30A 0.9800 .
C30 H30B 0.9800 .
C30 H30C 0.9800 .
C12A H12A 1.0000 .
O1 Tb1 2.511(7) .
O2 Tb1 2.404(7) .
O3 Tb1 2.398(6) .
O4 Tb1 2.491(6) .
O5 Tb1 2.292(7) .
O6 Tb1 2.319(7) .
O7 C19 1.273(12) 3_676
O7 Tb1 2.362(7) .
O8 Tb1 2.375(7) .
O8 H8A 0.80(2) .
O8 H8B 0.80(2) .

loop_
_geom_torsion_atom_site_label_1
_geom_torsion_atom_site_label_2
_geom_torsion_atom_site_label_3
_geom_torsion_atom_site_label_4
_geom_torsion
_geom_torsion_site_symmetry_1
O1 C1 C2 C3 -0.7(16) .
O2 C1 C2 C3 -178.2(9) .
O1 C1 C2 S1 -179.5(8) .
O2 C1 C2 S1 3.0(12) .
C1 C2 C3 C4 -176.7(9) .
S1 C2 C3 C4 2.1(11) .
C2 C3 C4 C5 174.2(10) .
C2 C3 C4 C9 -1.3(12) .
C9 C4 C5 C6 -0.6(17) .
C3 C4 C5 C6 -175.8(11) .
C4 C5 C6 C7 -0.2(19) .
C5 C6 C7 C8 1(2) .
C6 C7 C8 C9 -0.4(18) .
C7 C8 C9 C4 -0.5(16) .
C7 C8 C9 S1 175.9(9) .
C5 C4 C9 C8 0.9(16) .
C3 C4 C9 C8 176.7(10) .
C5 C4 C9 S1 -175.8(9) .
C3 C4 C9 S1 0.0(12) .
O4 C10 C11 C12 -175.2(9) .
O3 C10 C11 C12 2.9(14) .
O4 C10 C11 S2 5.7(14) .
O3 C10 C11 S2 -176.2(7) .
C10 C11 C12 C12A -129(5) .
S2 C11 C12 C12A 50(5) .
C10 C11 C12 C13 177.4(9) .
S2 C11 C12 C13 -3.7(10) .
C12A C12 C13 C18 -141(3) .
C11 C12 C13 C18 4.4(11) .
C11 C12 C13 C12A 145(3) .
C12A C12 C13 C14 36(3) .
C11 C12 C13 C14 -178.7(8) .
C18 C13 C14 C15 -1.4(13) .
C12A C13 C14 C15 -152(2) .
C12 C13 C14 C15 -178.4(9) .
C18 C13 C14 C12A 150(2) .
C12 C13 C14 C12A -27(2) .
C13 C14 C15 C16 2.5(15) .
C12A C14 C15 C16 -55(5) .
C14 C15 C16 C17 -2.6(17) .
C15 C16 C17 C18 1.4(16) .
C16 C17 C18 C13 -0.3(16) .
C16 C17 C18 S2 -179.0(8) .
C12A C13 C18 C17 119(4) .
C14 C13 C18 C17 0.2(14) .
C12 C13 C18 C17 177.4(9) .
C12A C13 C18 S2 -63(4) .
C14 C13 C18 S2 179.1(6) .
C12 C13 C18 S2 -3.7(11) .
O5 C19 C20 C21 5.1(15) .
O7 C19 C20 C21 -178.2(9) 3_676
O5 C19 C20 S3 -178.7(8) .
O7 C19 C20 S3 -2.1(12) 3_676
C19 C20 C21 C22 178.1(9) .
S3 C20 C21 C22 1.9(10) .
C20 C21 C22 C27 -0.5(11) .
C20 C21 C22 C23 178.3(10) .
C27 C22 C23 C24 0.8(16) .
C21 C22 C23 C24 -177.9(10) .
C22 C23 C24 C25 -2.1(18) .
C23 C24 C25 C26 2.6(18) .
C24 C25 C26 C27 -1.8(16) .
C23 C22 C27 C26 0.0(15) .
C21 C22 C27 C26 178.8(9) .
C23 C22 C27 S3 -180.0(8) .
C21 C22 C27 S3 -1.1(11) .
C25 C26 C27 C22 0.5(15) .
C25 C26 C27 S3 -179.6(8) .
C11 C12 C12A C13 -64(4) .
C13 C12 C12A C14 -23.9(18) .
C11 C12 C12A C14 -88(5) .
C18 C13 C12A C12 83(4) .
C14 C13 C12A C12 -150(2) .
C18 C13 C12A C14 -127(3) .
C12 C13 C12A C14 150(2) .
O6 C28 N1 C30 1.0(16) .
O6 C28 N1 C29 171.0(10) .
O2 C1 O1 Tb1 0.4(10) .
C2 C1 O1 Tb1 -177.0(8) .
O1 C1 O2 Tb1 -0.4(10) .
C2 C1 O2 Tb1 177.0(7) .
O4 C10 O3 Tb1 2.6(10) .
C11 C10 O3 Tb1 -175.5(7) .
O3 C10 O4 Tb1 -2.5(10) .
C11 C10 O4 Tb1 175.5(9) .
N1 C28 O6 Tb1 173.5(7) .
C8 C9 S1 C2 -175.5(10) .
C4 C9 S1 C2 1.1(8) .
C3 C2 S1 C9 -1.9(8) .
C1 C2 S1 C9 177.0(8) .
C17 C18 S2 C11 179.8(10) .
C13 C18 S2 C11 1.0(8) .
C10 C11 S2 C18 -179.0(8) .
C12 C11 S2 C18 1.9(9) .
C22 C27 S3 C20 1.8(8) .
C26 C27 S3 C20 -178.1(9) .
C21 C20 S3 C27 -2.3(8) .
C19 C20 S3 C27 -178.7(8) .
